data_4327543
loop_
_publ_author_name
'Bao-Hui Ye'
'Xiao-Yuan Li'
'Ian D. Williams'
'Xiao-Ming Chen'

_publ_contact_author
;
      Ye, Bao-Hui
      School of Chemistry and Chemical Engineering
      Sun Yat-Sen University 
      Guangzhou, 510275
      P. R. China
;
_publ_contact_author_email cesybh@zsu.edu.cn
_publ_contact_author_fax '86 20 84112245'
_publ_contact_author_phone 86-20-84113986
_publ_section_title
;
 Synthesis and Structural Characterization of Di- and Tetranuclear Zinc
 Complexes with Phenolate and Carboxylate Bridges. Correlations between
 13C NMR Chemical Shifts and Carboxylate Binding Modes
;
_journal_name_full 'Inorganic Chemistry'
_journal_page_first 6426
_journal_page_last 6431
_journal_paper_doi 10.1021/ic025806+
_journal_volume 41
_journal_year 2002
_chemical_formula_sum 'C25 H25 Cl N4 O9 Zn2'
_chemical_formula_weight 691.3
_chemical_name_systematic
; 
 ? 
;
_space_group_IT_number 2
_symmetry_cell_setting triclinic
_symmetry_space_group_name_Hall '-P 1'
_symmetry_space_group_name_H-M 'P -1'
_atom_sites_solution_hydrogens geom
_atom_sites_solution_primary direct
_atom_sites_solution_secondary difmap
_audit_creation_method SHELXTL
_cell_angle_alpha 74.88(1)
_cell_angle_beta 64.28(1)
_cell_angle_gamma 82.22(1)
_cell_formula_units_Z 2
_cell_length_a 11.214(1)
_cell_length_b 11.888(1)
_cell_length_c 11.925(1)
_cell_measurement_reflns_used 25
_cell_measurement_temperature 298(1)
_cell_measurement_theta_max 15
_cell_measurement_theta_min 7.5
_cell_volume 1382.2(2)
_computing_cell_refinement 'SHELXTL-Plus (Sheldrick, 1990)'
_computing_data_collection 'SHELXTL-Plus (Sheldrick, 1990)'
_computing_data_reduction 'SHELXTL-Plus (Sheldrick, 1990)'
_computing_structure_refinement 'SHELXL-93 (Sheldrick, 1993)'
_computing_structure_solution 'SHELXS-86 (Sheldrick, 1990)'
_diffrn_ambient_temperature 298(1)
_diffrn_measurement_device_type 'Siemens P4'
_diffrn_measurement_method '\w scan'
_diffrn_radiation_monochromator graphite
_diffrn_radiation_source 'fine-focus sealed tube'
_diffrn_radiation_type MoK\a
_diffrn_radiation_wavelength 0.71073
_diffrn_reflns_av_R_equivalents 0.0175
_diffrn_reflns_limit_h_max 13
_diffrn_reflns_limit_h_min 0
_diffrn_reflns_limit_k_max 14
_diffrn_reflns_limit_k_min -13
_diffrn_reflns_limit_l_max 14
_diffrn_reflns_limit_l_min -13
_diffrn_reflns_number 5330
_diffrn_reflns_theta_max 25.50
_diffrn_reflns_theta_min 1.0
_diffrn_standards_decay_% none
_diffrn_standards_interval_count 150
_diffrn_standards_number 3
_exptl_absorpt_coefficient_mu 1.891
_exptl_crystal_colour yellow
_exptl_crystal_density_diffrn 1.657
_exptl_crystal_description block
_exptl_crystal_F_000 700
_exptl_crystal_size_max 0.6
_exptl_crystal_size_mid 0.5
_exptl_crystal_size_min 0.5
_refine_diff_density_max 0.81
_refine_diff_density_min -1.53
_refine_ls_goodness_of_fit_ref 2.19
_refine_ls_hydrogen_treatment mixed
_refine_ls_matrix_type full
_refine_ls_number_parameters 385
_refine_ls_number_reflns 5055
_refine_ls_number_restraints 1
_refine_ls_restrained_S_all 2.19
_refine_ls_R_factor_all 0.0796
_refine_ls_R_factor_gt 0.0586
_refine_ls_shift/su_max 0.001
_refine_ls_shift/su_mean 0.000
_refine_ls_structure_factor_coef F
_refine_ls_weighting_details w=1/[\?^2^(F)+0.0005F^2^]
_refine_ls_weighting_scheme calc
_refine_ls_wR_factor_gt 0.0773
_refine_ls_wR_factor_ref 0.0818
_reflns_number_gt 3708
_reflns_number_total 5055
_reflns_threshold_expression >2sigma(I)
_cod_data_source_file ic0258062B_s1_1.cif
_cod_data_source_block complex_3
_cod_depositor_comments
;
The following automatic conversions were performed:

'_refine_ls_weighting_scheme' value 'calc w=1/[\?^2^(F)+0.0005F^2^] '
was changed to 'calc'. New tag '_refine_ls_weighting_details' was
created. The value of the new tag was set to
'w=1/[\?^2^(F)+0.0005F^2^]'.

Automatic conversion script
Id: cif_fix_values 3143 2015-03-26 13:38:13Z robertas 
;
_cod_original_cell_volume 1382.2(4)
_cod_original_formula_sum 'C25 H25 Cl N4 O9 Zn2 '
_cod_database_code 4327543

loop_
_symmetry_equiv_pos_as_xyz
'x, y, z'
'-x, -y, -z'

loop_
_atom_site_label
_atom_site_type_symbol
_atom_site_fract_x
_atom_site_fract_y
_atom_site_fract_z
_atom_site_U_iso_or_equiv
_atom_site_adp_type
_atom_site_occupancy
_atom_site_calc_flag
_atom_site_refinement_flags
Zn1 Zn 0.5976(1) 0.4969(1) 0.1937(1) 0.069(1) Uani 1 d .
Zn2 Zn 0.5018(1) 0.7314(1) 0.0608(1) 0.054(1) Uani 1 d .
N1 N 0.5005(5) 0.3887(4) 0.3638(5) 0.057(2) Uani 1 d .
N2 N 0.3254(5) 0.8159(4) 0.1201(5) 0.046(2) Uani 1 d .
N11 N 0.7686(6) 0.3899(5) 0.1398(7) 0.096(3) Uani 1 d .
N22 N 0.5818(5) 0.8456(5) -0.1196(5) 0.063(2) Uani 1 d .
O1 O 0.6827(4) 0.6210(4) 0.2226(4) 0.065(2) Uani 1 d .
O2 O 0.6180(4) 0.7866(3) 0.1237(4) 0.056(2) Uani 1 d .
O3 O 0.4282(3) 0.5987(3) 0.2197(3) 0.041(1) Uani 1 d .
O8 O 0.6416(4) 0.5943(5) -0.0047(5) 0.085(3) Uani 1 d .
O9A O 0.5043(7) 0.3859(5) 0.1031(6) 0.045(3) Uani 1 d .
O9B O 0.6048(10) 0.3906(8) 0.0151(10) 0.048(5) Uani 1 d .
C1 C -0.0478(7) 0.5880(8) 0.6718(7) 0.080(4) Uani 1 d .
H1A H -0.1032 0.6542 0.6588 0.080 Uiso 1 d R
H1B H -0.0930 0.5181 0.6907 0.080 Uiso 1 d R
H1C H -0.0276 0.5891 0.7417 0.080 Uiso 1 d R
C2 C 0.0802(6) 0.5925(6) 0.5518(6) 0.059(3) Uani 1 d .
C3 C 0.1766(6) 0.5062(6) 0.5443(6) 0.057(3) Uani 1 d .
H3A H 0.1624 0.4431 0.6172 0.080 Uiso 1 d R
C4 C 0.1053(6) 0.6824(6) 0.4465(6) 0.057(3) Uani 1 d .
H4B H 0.0393 0.7431 0.4488 0.080 Uiso 1 d R
C5 C 0.6743(6) 0.7288(6) 0.1904(6) 0.054(3) Uani 1 d .
C6 C 0.3196(5) 0.5979(4) 0.3266(5) 0.036(2) Uani 1 d .
C7A C 0.6046(9) 0.5844(8) -0.0959(9) 0.043(4) Uani 1 d .
C7B C 0.6424(12) 0.4910(13) -0.0386(13) 0.045(6) Uani 1 d .
C11 C 0.5695(8) 0.2809(7) 0.3994(8) 0.104(4) Uani 1 d .
H11A H 0.5602 0.2315 0.3520 0.080 Uiso 1 d R
H11B H 0.5257 0.2456 0.4885 0.080 Uiso 1 d R
C12A C 0.7054(10) 0.2898(9) 0.3558(10) 0.052(2) Uani 1 d .
C12B C 0.6561(20) 0.2317(18) 0.3197(19) 0.080(5) Uani 1 d .
H12A H 0.7357 0.2235 0.4030 0.080 Uiso 1 d R
H12B H 0.7204 0.3577 0.3765 0.080 Uiso 1 d R
H12C H 0.6183 0.2182 0.2663 0.080 Uiso 1 d R
H12D H 0.6845 0.1576 0.3569 0.080 Uiso 1 d R
C13 C 0.7899(6) 0.2966(6) 0.2139(7) 0.065(3) Uani 1 d .
C14 C 0.8974(7) 0.2213(6) 0.1679(8) 0.084(4) Uani 1 d .
H14A H 0.9079 0.1524 0.2263 0.080 Uiso 1 d R
C15 C 0.9827(8) 0.2437(8) 0.0472(9) 0.106(5) Uani 1 d .
H15A H 0.10641 0.1993 0.0221 0.080 Uiso 1 d R
C16A C 0.9385(14) 0.3162(12) -0.0458(14) 0.083(4) Uani 1 d .
H16A H 0.9782 0.3118 -0.1337 0.080 Uiso 1 d R
C16B C 0.9951(18) 0.3738(15) -0.0051(16) 0.064(4) Uani 1 d .
H16B H 1.0729 0.4084 -0.0756 0.080 Uiso 1 d R
C17A C 0.8346(12) 0.3872(11) 0.0000(12) 0.070(3) Uani 1 d .
H17A H 0.8012 0.4383 -0.0571 0.080 Uiso 1 d R
C17B C 0.8879(15) 0.4400(14) 0.0519(14) 0.053(4) Uani 1 d .
H17B H 0.8935 0.5231 0.0308 0.080 Uiso 1 d R
C18 C 0.3847(6) 0.4082(5) 0.4462(5) 0.052(2) Uani 1 d .
H18A H 0.3533 0.3505 0.5248 0.080 Uiso 1 d R
C19 C 0.2959(5) 0.5065(5) 0.4359(5) 0.043(2) Uani 1 d .
C21 C 0.3052(6) 0.9205(5) 0.0306(7) 0.065(3) Uani 1 d .
H21A H 0.3488 0.9846 0.0303 0.080 Uiso 1 d R
H21B H 0.2126 0.9399 0.0588 0.080 Uiso 1 d R
C22 C 0.3597(7) 0.9023(6) -0.1033(6) 0.063(3) Uani 1 d .
H22A H 0.3181 0.9574 -0.1506 0.080 Uiso 1 d R
H22B H 0.3359 0.8260 -0.0978 0.080 Uiso 1 d R
C23 C 0.5058(6) 0.9110(5) -0.1750(6) 0.049(3) Uani 1 d .
C24 C 0.5654(8) 0.9858(6) -0.2931(6) 0.069(3) Uani 1 d .
H24A H 0.5122 1.0326 -0.3335 0.080 Uiso 1 d R
C25 C 0.7002(9) 0.9896(7) -0.3563(7) 0.081(4) Uani 1 d .
H25A H 0.7407 1.0400 -0.4391 0.080 Uiso 1 d R
C26 C 0.7761(8) 0.9212(8) -0.2999(7) 0.090(4) Uani 1 d .
H26A H 0.8707 0.9221 -0.3442 0.080 Uiso 1 d R
C27 C 0.7142(8) 0.8522(9) -0.1827(7) 0.098(4) Uani 1 d .
H27A H 0.7658 0.8076 -0.1393 0.080 Uiso 1 d R
C28 C 0.2287(6) 0.7871(5) 0.2302(6) 0.052(3) Uani 1 d .
H28A H 0.1505 0.8358 0.2449 0.080 Uiso 1 d R
C29 C 0.2227(5) 0.6888(5) 0.3323(5) 0.043(2) Uani 1 d .
Cl1 Cl 0.8489(2) 0.8994(2) 0.3235(2) 0.083(1) Uani 1 d .
O4 O 0.9052(8) 0.9275(8) 0.1832(7) 0.148(5) Uani 1 d .
O5 O 0.7202(6) 0.9424(8) 0.3608(7) 0.129(4) Uani 1 d .
O6 O 0.9263(6) 0.9539(5) 0.3596(6) 0.086(3) Uani 1 d .
O7 O 0.8509(11) 0.7857(7) 0.3661(15) 0.242(11) Uani 1 d .

loop_
_atom_site_aniso_label
_atom_site_aniso_U_11
_atom_site_aniso_U_22
_atom_site_aniso_U_33
_atom_site_aniso_U_23
_atom_site_aniso_U_13
_atom_site_aniso_U_12
Zn1 0.053(1) 0.041(1) 0.062(1) 0.014(1) 0.006(1) 0.013(1)
Zn2 0.047(1) 0.064(1) 0.036(1) 0.019(1) -0.015(1) -0.003(1)
N1 0.051(3) 0.043(3) 0.054(3) 0.001(2) -0.012(2) 0.009(2)
N2 0.041(3) 0.041(2) 0.056(3) 0.004(2) -0.022(2) -0.007(2)
N11 0.059(4) 0.049(3) 0.101(5) 0.012(3) 0.016(3) 0.018(3)
N22 0.057(3) 0.090(4) 0.037(2) 0.015(3) -0.021(2) -0.012(3)
O1 0.061(3) 0.062(3) 0.071(3) 0.001(2) -0.039(2) 0.005(2)
O2 0.060(3) 0.043(2) 0.064(3) -0.005(2) -0.030(2) -0.002(2)
O3 0.034(2) 0.039(2) 0.039(2) 0.001(2) -0.007(2) -0.005(2)
O8 0.044(3) 0.128(5) 0.093(4) -0.028(3) 0.002(2) -0.081(4)
O9A 0.050(4) 0.039(3) 0.048(4) 0.002(3) -0.023(3) -0.008(3)
O9B 0.049(6) 0.046(6) 0.051(6) 0.002(5) -0.026(5) -0.008(5)
C1 0.052(4) 0.109(6) 0.057(4) 0.002(4) 0.001(3) -0.027(4)
C2 0.040(3) 0.077(4) 0.046(3) -0.002(3) -0.003(3) -0.018(3)
C3 0.052(3) 0.069(4) 0.040(3) -0.007(3) -0.012(3) -0.007(3)
C4 0.039(3) 0.075(4) 0.052(3) 0.007(3) -0.011(3) -0.024(3)
C5 0.055(4) 0.064(4) 0.053(3) -0.012(3) -0.027(3) -0.016(3)
C6 0.029(2) 0.042(3) 0.035(3) -0.007(2) -0.009(2) -0.012(2)
C7A 0.035(5) 0.036(5) 0.049(5) -0.009(4) -0.009(4) -0.007(4)
C7B 0.023(6) 0.054(9) 0.049(8) -0.005(6) -0.008(6) -0.008(7)
C11 0.092(6) 0.063(5) 0.074(5) 0.027(4) 0.008(4) 0.031(4)
C13 0.053(4) 0.053(4) 0.073(4) 0.009(3) -0.022(3) -0.003(3)
C14 0.065(5) 0.054(4) 0.104(6) 0.019(4) -0.025(4) 0.000(4)
C15 0.065(5) 0.104(7) 0.107(7) 0.042(5) -0.012(5) -0.018(5)
C18 0.049(3) 0.050(3) 0.042(3) -0.004(3) -0.013(3) 0.003(3)
C19 0.040(3) 0.050(3) 0.036(3) -0.006(2) -0.013(2) -0.008(2)
C21 0.050(4) 0.041(3) 0.079(5) 0.014(3) -0.018(3) 0.002(3)
C22 0.071(4) 0.050(4) 0.076(4) 0.001(3) -0.049(4) 0.008(3)
C23 0.070(4) 0.043(3) 0.048(3) 0.009(3) -0.037(3) -0.014(2)
C24 0.087(5) 0.057(4) 0.059(4) 0.005(4) -0.036(4) 0.001(3)
C25 0.091(6) 0.074(5) 0.054(4) 0.000(4) -0.018(4) 0.001(4)
C26 0.065(5) 0.121(7) 0.051(4) 0.009(5) -0.004(3) -0.008(4)
C27 0.063(5) 0.154(9) 0.046(4) 0.028(5) -0.016(4) -0.001(4)
C28 0.037(3) 0.044(3) 0.063(4) 0.005(2) -0.013(3) -0.008(3)
C29 0.036(3) 0.045(3) 0.045(3) 0.000(2) -0.013(2) -0.013(2)
Cl1 0.071(1) 0.080(1) 0.120(2) 0.008(1) -0.060(1) -0.026(1)
O4 0.158(7) 0.196(8) 0.104(5) 0.005(6) -0.043(5) -0.082(6)
O5 0.071(4) 0.220(8) 0.106(5) 0.039(4) -0.052(4) -0.048(5)
O6 0.082(4) 0.078(4) 0.120(4) -0.001(3) -0.059(3) -0.030(3)
O7 0.251(11) 0.076(5) 0.494(20) -0.051(6) -0.300(14) 0.060(8)

loop_
_atom_type_symbol
_atom_type_description
_atom_type_scat_dispersion_real
_atom_type_scat_dispersion_imag
_atom_type_scat_source
C C 0.0033 0.0016 'International Tables Vol C Tables 4.2.6.8 and 6.1.1.4'
H H 0.0000 0.0000 'International Tables Vol C Tables 4.2.6.8 and 6.1.1.4'
Cl Cl 0.1484 0.1585 'International Tables Vol C Tables 4.2.6.8 and 6.1.1.4'
N N 0.0061 0.0033 'International Tables Vol C Tables 4.2.6.8 and 6.1.1.4'
O O 0.0106 0.0060 'International Tables Vol C Tables 4.2.6.8 and 6.1.1.4'
Zn Zn 0.2839 1.4301 'International Tables Vol C Tables 4.2.6.8 and 6.1.1.4'

loop_
_geom_angle_atom_site_label_1
_geom_angle_atom_site_label_2
_geom_angle_atom_site_label_3
_geom_angle
Zn2 Zn1 N1 129.9(1)
Zn2 Zn1 N11 134.9(2)
N1 Zn1 N11 95.0(2)
Zn2 Zn1 O1 76.3(1)
N1 Zn1 O1 108.2(2)
N11 Zn1 O1 95.2(3)
Zn2 Zn1 O3 40.2(1)
N1 Zn1 O3 89.8(2)
N11 Zn1 O3 170.6(3)
O1 Zn1 O3 90.9(2)
Zn2 Zn1 O8 43.4(1)
N1 Zn1 O8 157.8(3)
N11 Zn1 O8 93.8(2)
O1 Zn1 O8 91.3(2)
O3 Zn1 O8 78.9(2)
Zn2 Zn1 O9A 90.5(1)
N1 Zn1 O9A 86.8(2)
N11 Zn1 O9A 88.1(3)
O1 Zn1 O9A 164.2(2)
O3 Zn1 O9A 84.1(2)
O8 Zn1 O9A 73.1(2)
Zn2 Zn1 C7B 69.8(3)
N1 Zn1 C7B 131.9(4)
N11 Zn1 C7B 77.2(4)
O1 Zn1 C7B 119.7(3)
O3 Zn1 C7B 93.5(3)
O8 Zn1 C7B 32.1(4)
O9A Zn1 C7B 46.1(3)
Zn1 Zn2 N2 130.0(1)
Zn1 Zn2 N22 134.8(2)
N2 Zn2 N22 95.0(2)
Zn1 Zn2 O2 77.7(1)
N2 Zn2 O2 109.0(2)
N22 Zn2 O2 93.5(2)
Zn1 Zn2 O3 40.4(1)
N2 Zn2 O3 89.7(1)
N22 Zn2 O3 170.2(2)
O2 Zn2 O3 93.1(2)
Zn1 Zn2 O8 44.9(1)
N2 Zn2 O8 157.4(2)
N22 Zn2 O8 92.1(2)
O2 Zn2 O8 91.9(2)
O3 Zn2 O8 80.5(2)
Zn1 Zn2 C7A 68.9(2)
N2 Zn2 C7A 131.9(3)
N22 Zn2 C7A 77.7(2)
O2 Zn2 C7A 118.9(3)
O3 Zn2 C7A 92.8(2)
O8 Zn2 C7A 30.2(3)
Zn1 Zn2 O9BA 87.3(2)
N2 Zn2 O9BA 85.6(3)
N22 Zn2 O9BA 92.5(3)
O2 Zn2 O9BA 163.7(3)
O3 Zn2 O9BA 79.2(2)
O8 Zn2 O9BA 72.8(3)
C7 Zn2 O9BA 48.1(3)
Zn1 N1 C11 117.8(4)
Zn1 N1 C18 125.3(4)
C11 N1 C18 116.8(5)
Zn2 N2 C21 117.6(3)
Zn2 N2 C28 125.4(4)
C21 N2 C28 117.0(5)
Zn1 N11 C13 124.4(4)
Zn1 N11 C17A 115.4(7)
C13 N11 C17A 113.8(7)
Zn1 N11 C17B 119.0(7)
C13 N11 C17B 109.8(9)
C17A N11 C17B 54.4(10)
Zn2 N22 C23 122.5(4)
Zn2 N22 C27 118.6(5)
C23 N22 C27 118.9(5)
Zn1 O1 C5 129.6(6)
Zn2 O2 C5 128.9(5)
Zn1 O3 Zn2 99.4(1)
Zn1 O3 C6 128.2(3)
Zn2 O3 C6 129.0(3)
Zn1 O8 Zn2 91.7(2)
Zn1 O8 C7A 134.3(5)
Zn2 O8 C7A 96.7(5)
Zn1 O8 C7B 90.0(6)
Zn2 O8 C7B 137.8(6)
C7A O8 C7B 55.0(8)
Zn1 O9A O9B 89.3(8)
Zn1 O9A C7B 70.7(6)
O9B O9A C7B 34.6(7)
Zn1 O9A C7AA 121.3(6)
O9B O9A C7AA 123.6(10)
C7B O9A C7AA 108.2(7)
O9A O9B C7B 113.2(10)
O9A O9B Zn2A 85.6(8)
C7B O9B Zn2A 125.2(11)
C1 C2 C3 121.4(6)
C1 C2 C4 121.7(6)
C3 C2 C4 116.9(5)
C2 C3 C19 123.4(5)
C2 C4 C29 123.3(6)
O1 C5 O2 127.1(8)
O3 C6 C19 121.4(4)
O3 C6 C29 120.2(4)
C19 C6 C29 118.3(4)
Zn2 C7A O8 53.0(4)
Zn2 C7A C7B 109.1(10)
O8 C7A C7B 63.7(10)
Zn2 C7A O9AA 77.9(5)
O8 C7A O9AA 128.1(8)
C7B C7A O9AA 131.4(10)
Zn1 C7B O8 57.9(6)
Zn1 C7B O9A 63.2(5)
O8 C7B O9A 110.4(8)
Zn1 C7B O9B 81.3(9)
O8 C7B O9B 137.9(13)
O9A C7B O9B 32.2(5)
Zn1 C7B C7A 112.2(10)
O8 C7B C7A 61.3(9)
O9A C7B C7A 118.0(9)
O9B C7B C7A 138.8(15)
N1 C11 C12A 115.0(7)
N1 C11 C12B 122.8(12)
C12A C11 C12B 53.9(14)
C11 C12A C12B 56.4(11)
C11 C12A C13 117.3(11)
C12B C12A C13 71.5(11)
C11 C12B C12A 69.7(15)
C11 C12B C13 121.5(17)
C12A C12B C13 63.7(11)
N11 C13 C12A 114.0(6)
N11 C13 C12B 113.4(9)
C12A C13 C12B 44.7(11)
N11 C13 C14 121.6(6)
C12A C13 C14 123.4(7)
C12B C13 C14 114.2(9)
C13 C14 C15 121.2(8)
C14 C15 C16A 118.1(9)
C14 C15 C16B 109.9(10)
C16A C15 C16B 51.7(12)
C15 C16A C16B 66.8(12)
C15 C16A C17A 115.4(13)
C16B C16A C17A 84.1(14)
C15 C16A C17B 89.0(11)
C16B C16A C17B 42.7(10)
C17A C16A C17B 41.6(10)
C15 C16B C16A 61.5(11)
C15 C16B C17A 91.6(12)
C16A C16B C17A 49.1(10)
C15 C16B C17B 116.1(12)
C16A C16B C17B 97.1(17)
C17A C16B C17B 48.3(12)
N11 C17A C16A 121.8(12)
N11 C17A C16B 93.5(11)
C16A C17A C16B 46.8(11)
N11 C17A C17B 57.9(9)
C16A C17A C17B 96.3(14)
C16B C17A C17B 49.7(10)
N11 C17B C16A 93.6(11)
N11 C17B C16B 121.3(14)
C16A C17B C16B 40.2(12)
N11 C17B C17A 67.7(10)
C16A C17B C17A 42.0(9)
C16B C17B C17A 82.0(15)
N1 C18 C19 128.2(5)
C3 C19 C6 119.3(5)
C3 C19 C18 115.4(5)
C6 C19 C18 125.3(4)
N2 C21 C22 111.7(5)
C21 C22 C23 115.0(7)
N22 C23 C22 117.9(5)
N22 C23 C24 119.3(6)
C22 C23 C24 122.8(7)
C23 C24 C25 120.7(8)
C24 C25 C26 119.3(6)
C25 C26 C27 118.3(7)
N22 C27 C26 123.5(8)
N2 C28 C29 127.7(5)
C4 C29 C6 118.6(5)
C4 C29 C28 115.3(5)
C6 C29 C28 126.0(4)
O4 Cl1 O5 104.9(5)
O4 Cl1 O6 107.4(5)
O5 Cl1 O6 113.2(5)
O4 Cl1 O7 109.5(8)
O5 Cl1 O7 110.5(6)
O6 Cl1 O7 111.1(8)

loop_
_geom_bond_atom_site_label_1
_geom_bond_atom_site_label_2
_geom_bond_distance
Zn1 N1 2.014(4)
Zn1 N11 2.098(6)
Zn1 O1 2.034(6)
Zn1 O3 2.057(3)
Zn1 O8 2.211(5)
Zn1 O9A 2.469(9)
Zn1 C7B 2.610(16)
Zn2 N2 2.010(4)
Zn2 N22 2.099(5)
Zn2 O2 2.008(6)
Zn2 O3 2.048(3)
Zn2 O8 2.152(5)
Zn2 C7A 2.675(10)
Zn2 O9BA 2.538(13)
N1 C11 1.468(9)
N1 C18 1.279(7)
N2 C21 1.476(8)
N2 C28 1.283(6)
N11 C13 1.292(9)
N11 C17A 1.510(15)
N11 C17B 1.384(15)
N22 C23 1.345(9)
N22 C27 1.344(9)
O1 C5 1.242(8)
O2 C5 1.239(9)
O3 C6 1.326(5)
O8 C7A 1.357(14)
O8 C7B 1.387(18)
O9A O9B 1.155(10)
O9A C7B 1.992(13)
O9A C7AA 1.258(13)
O9B C7B 1.231(17)
O9B Zn2A 2.538(13)
C1 C2 1.520(8)
C2 C3 1.375(9)
C2 C4 1.368(8)
C3 C19 1.399(7)
C4 C29 1.418(7)
C6 C19 1.411(7)
C6 C29 1.418(7)
C7A C7B 1.268(17)
C7A O9AA 1.258(13)
C11 C12A 1.390(14)
C11 C12B 1.234(21)
C12A C12B 1.196(31)
C12A C13 1.524(12)
C12B C13 1.612(19)
C13 C14 1.394(10)
C14 C15 1.315(11)
C15 C16A 1.444(19)
C15 C16B 1.510(19)
C16A C16B 1.290(30)
C16A C17A 1.337(18)
C16A C17B 1.984(24)
C16B C17A 1.760(25)
C16B C17B 1.356(22)
C17A C17B 1.327(27)
C18 C19 1.445(8)
C21 C22 1.505(11)
C22 C23 1.487(9)
C23 C24 1.382(8)
C24 C25 1.367(11)
C25 C26 1.364(13)
C26 C27 1.350(10)
C28 C29 1.436(8)
Cl1 O4 1.468(8)
Cl1 O5 1.380(7)
Cl1 O6 1.408(8)
Cl1 O7 1.314(8)
